data_7105277
loop_
_publ_author_name
'Das, Dinabandhu'
'Engel, Emile'
'Barbour, Leonard J'

_publ_section_title
;
 Reversible single-crystal to single-crystal polymorphic phase
 transformation of an organic crystal.
;
_journal_issue 10
_journal_name_full 'Chemical communications (Cambridge, England)'
_journal_page_first 1676
_journal_page_last 1678
_journal_paper_doi 10.1039/b923370a
_journal_volume 46
_journal_year 2010
_chemical_formula_moiety 'C28 H24 O4'
_chemical_formula_sum 'C28 H24 O4'
_chemical_formula_weight 424.47
_chemical_name_systematic
;
trans-9,10-dihydroxy-9,10-bis(4-methoxyphenyl)-9,10-dihydroanthracene
;
_space_group_IT_number 2
_symmetry_cell_setting triclinic
_symmetry_space_group_name_Hall '-P 1'
_symmetry_space_group_name_H-M 'P -1'
_atom_sites_solution_hydrogens geom
_atom_sites_solution_primary direct
_atom_sites_solution_secondary difmap
_audit_creation_method SHELXL-97
_cell_angle_alpha 97.721(3)
_cell_angle_beta 90.851(3)
_cell_angle_gamma 105.319(3)
_cell_formula_units_Z 2
_cell_length_a 6.2160(9)
_cell_length_b 10.9301(16)
_cell_length_c 16.315(2)
_cell_measurement_reflns_used 840
_cell_measurement_temperature 294(2)
_cell_measurement_theta_max 21.17
_cell_measurement_theta_min 2.52
_cell_volume 1057.9(3)
_computing_cell_refinement 'SAINT (Bruker, 2002)'
_computing_data_collection 'SMART (Bruker, 2001)'
_computing_data_reduction SAINT
_computing_molecular_graphics 'X-Seed (Barbour 2001)'
_computing_structure_refinement 'SHELXL-97 (Sheldrick, 1997)'
_computing_structure_solution 'SHELXS-97 (Sheldrick, 1990)'
_diffrn_ambient_temperature 294(2)
_diffrn_measured_fraction_theta_full 0.992
_diffrn_measured_fraction_theta_max 0.906
_diffrn_measurement_device_type 'CCD area detector'
_diffrn_measurement_method 'phi and omega scans'
_diffrn_radiation_monochromator graphite
_diffrn_radiation_source 'fine-focus sealed tube'
_diffrn_radiation_type MoK\a
_diffrn_radiation_wavelength 0.71073
_diffrn_reflns_av_R_equivalents 0.0335
_diffrn_reflns_av_sigmaI/netI 0.0724
_diffrn_reflns_limit_h_max 8
_diffrn_reflns_limit_h_min -8
_diffrn_reflns_limit_k_max 14
_diffrn_reflns_limit_k_min -14
_diffrn_reflns_limit_l_max 21
_diffrn_reflns_limit_l_min -21
_diffrn_reflns_number 8480
_diffrn_reflns_theta_full 25.00
_diffrn_reflns_theta_max 28.34
_diffrn_reflns_theta_min 1.95
_exptl_absorpt_coefficient_mu 0.088
_exptl_absorpt_correction_T_max 0.9783
_exptl_absorpt_correction_T_min 0.9547
_exptl_absorpt_correction_type multi-scan
_exptl_absorpt_process_details SADABS
_exptl_crystal_colour colorless
_exptl_crystal_density_diffrn 1.333
_exptl_crystal_density_method 'not measured'
_exptl_crystal_description needle
_exptl_crystal_F_000 448
_exptl_crystal_size_max 0.53
_exptl_crystal_size_mid 0.34
_exptl_crystal_size_min 0.25
_refine_diff_density_max 0.188
_refine_diff_density_min -0.191
_refine_diff_density_rms 0.041
_refine_ls_extinction_method none
_refine_ls_goodness_of_fit_ref 0.983
_refine_ls_hydrogen_treatment constr
_refine_ls_matrix_type full
_refine_ls_number_parameters 293
_refine_ls_number_reflns 4786
_refine_ls_number_restraints 0
_refine_ls_restrained_S_all 0.983
_refine_ls_R_factor_all 0.1335
_refine_ls_R_factor_gt 0.0663
_refine_ls_shift/su_max 0.008
_refine_ls_shift/su_mean 0.000
_refine_ls_structure_factor_coef Fsqd
_refine_ls_weighting_details 'calc w=1/[\s^2^(Fo^2^)+(0.0718P)^2^+0.0000P] where P=(Fo^2^+2Fc^2^)/3'
_refine_ls_weighting_scheme calc
_refine_ls_wR_factor_gt 0.1441
_refine_ls_wR_factor_ref 0.1722
_reflns_number_gt 2499
_reflns_number_total 4786
_reflns_threshold_expression >2sigma(I)
_cod_data_source_file b923370a.txt
_cod_data_source_block Ia
_cod_original_sg_symbol_H-M P-1
_cod_database_code 7105277

loop_
_symmetry_equiv_pos_as_xyz
'x, y, z'
'-x, -y, -z'

loop_
_atom_site_label
_atom_site_type_symbol
_atom_site_fract_x
_atom_site_fract_y
_atom_site_fract_z
_atom_site_U_iso_or_equiv
_atom_site_adp_type
_atom_site_occupancy
_atom_site_symmetry_multiplicity
_atom_site_calc_flag
_atom_site_refinement_flags
_atom_site_disorder_assembly
_atom_site_disorder_group
O2 O 0.1800(3) 0.07780(16) 0.19134(11) 0.0505(5) Uani 1 1 d . . .
H2 H 0.1900 0.0099 0.2079 0.061 Uiso 1 1 calc R . .
C14 C -0.0322(4) 0.1002(2) 0.21242(14) 0.0355(6) Uani 1 1 d . . .
C22 C -0.4127(4) -0.2034(2) 0.31920(13) 0.0333(6) Uani 1 1 d . . .
C1 C -0.4114(4) -0.0737(2) 0.29360(14) 0.0353(6) Uani 1 1 d . . .
O1 O -0.6235(3) -0.04979(16) 0.31320(11) 0.0500(5) Uani 1 1 d . . .
H1 H -0.6056 0.0292 0.3271 0.060 Uiso 1 1 calc R . .
C2 C -0.3934(4) -0.0818(2) 0.20047(14) 0.0345(6) Uani 1 1 d . . .
C3 C -0.2182(4) -0.0044(2) 0.16408(14) 0.0344(6) Uani 1 1 d . . .
C15 C -0.0305(4) 0.2295(2) 0.18592(14) 0.0345(6) Uani 1 1 d . . .
C8 C -0.2241(4) 0.0302(2) 0.34246(14) 0.0356(6) Uani 1 1 d . . .
C13 C -0.0501(4) 0.1074(2) 0.30568(14) 0.0356(6) Uani 1 1 d . . .
C25 C -0.4101(4) -0.4403(2) 0.36403(16) 0.0460(7) Uani 1 1 d . . .
O4 O -0.4265(3) -0.55754(17) 0.38828(14) 0.0738(7) Uani 1 1 d . . .
C4 C -0.2143(4) -0.0208(2) 0.07763(15) 0.0449(7) Uani 1 1 d . . .
H4 H -0.0952 0.0317 0.0520 0.054 Uiso 1 1 calc R . .
O3 O -0.0022(3) 0.58278(17) 0.11225(14) 0.0710(7) Uani 1 1 d . . .
C20 C -0.2246(4) 0.2600(2) 0.16696(14) 0.0383(6) Uani 1 1 d . . .
H20 H -0.3637 0.1992 0.1709 0.046 Uiso 1 1 calc R . .
C7 C -0.5614(4) -0.1721(2) 0.15025(15) 0.0440(7) Uani 1 1 d . . .
H7 H -0.6825 -0.2247 0.1749 0.053 Uiso 1 1 calc R . .
C9 C -0.2279(5) 0.0447(2) 0.42851(15) 0.0472(7) Uani 1 1 d . . .
H9 H -0.3481 -0.0078 0.4537 0.057 Uiso 1 1 calc R . .
C18 C -0.0241(4) 0.4657(2) 0.13689(17) 0.0476(7) Uani 1 1 d . . .
C23 C -0.2315(4) -0.2520(2) 0.30705(15) 0.0426(6) Uani 1 1 d . . .
H23 H -0.1040 -0.2034 0.2833 0.051 Uiso 1 1 calc R . .
C10 C -0.0612(5) 0.1334(3) 0.47773(17) 0.0579(8) Uani 1 1 d . . .
H10 H -0.0667 0.1425 0.5363 0.069 Uiso 1 1 calc R . .
C19 C -0.2234(4) 0.3767(2) 0.14230(15) 0.0443(7) Uani 1 1 d . . .
H19 H -0.3601 0.3949 0.1292 0.053 Uiso 1 1 calc R . .
C12 C 0.1189(5) 0.1958(2) 0.35680(16) 0.0494(7) Uani 1 1 d . . .
H12 H 0.2407 0.2482 0.3323 0.059 Uiso 1 1 calc R . .
C24 C -0.2298(4) -0.3704(2) 0.32858(15) 0.0450(7) Uani 1 1 d . . .
H24 H -0.1034 -0.4027 0.3187 0.054 Uiso 1 1 calc R . .
C5 C -0.3777(5) -0.1106(2) 0.02945(16) 0.0529(7) Uani 1 1 d . . .
H5 H -0.3705 -0.1215 -0.0291 0.063 Uiso 1 1 calc R . .
C6 C -0.5533(5) -0.1857(2) 0.06596(17) 0.0525(7) Uani 1 1 d . . .
H6 H -0.6692 -0.2470 0.0324 0.063 Uiso 1 1 calc R . .
C27 C -0.5936(4) -0.2757(2) 0.35475(18) 0.0539(8) Uani 1 1 d . . .
H27 H -0.7215 -0.2446 0.3639 0.065 Uiso 1 1 calc R . .
C11 C 0.1129(5) 0.2086(3) 0.44132(18) 0.0597(8) Uani 1 1 d . . .
H11 H 0.2295 0.2696 0.4747 0.072 Uiso 1 1 calc R . .
C17 C 0.1714(4) 0.4384(3) 0.1576(2) 0.0654(9) Uani 1 1 d . . .
H17 H 0.3100 0.5007 0.1557 0.078 Uiso 1 1 calc R . .
C26 C -0.5915(5) -0.3929(3) 0.37723(19) 0.0641(9) Uani 1 1 d . . .
H26 H -0.7173 -0.4410 0.4021 0.077 Uiso 1 1 calc R . .
C16 C 0.1683(4) 0.3216(2) 0.18104(18) 0.0578(8) Uani 1 1 d . . .
H16 H 0.3054 0.3039 0.1941 0.069 Uiso 1 1 calc R . .
C28 C -0.2355(5) -0.6026(3) 0.38823(19) 0.0735(10) Uani 1 1 d . . .
H28A H -0.1797 -0.6075 0.3324 0.110 Uiso 1 1 calc R . .
H28B H -0.2731 -0.6880 0.4054 0.110 Uiso 1 1 calc R . .
H28C H -0.1201 -0.5438 0.4269 0.110 Uiso 1 1 calc R . .
C21 C -0.1940(5) 0.6123(3) 0.0839(2) 0.0782(10) Uani 1 1 d . . .
H21A H -0.2682 0.5473 0.0376 0.117 Uiso 1 1 calc R . .
H21B H -0.1516 0.6966 0.0653 0.117 Uiso 1 1 calc R . .
H21C H -0.2963 0.6135 0.1289 0.117 Uiso 1 1 calc R . .

loop_
_atom_site_aniso_label
_atom_site_aniso_U_11
_atom_site_aniso_U_22
_atom_site_aniso_U_33
_atom_site_aniso_U_23
_atom_site_aniso_U_13
_atom_site_aniso_U_12
O2 0.0393(11) 0.0526(12) 0.0684(12) 0.0154(10) 0.0063(9) 0.0238(9)
C14 0.0287(13) 0.0370(14) 0.0443(14) 0.0097(11) 0.0037(11) 0.0126(11)
C22 0.0333(14) 0.0349(13) 0.0329(13) 0.0058(11) 0.0017(11) 0.0105(11)
C1 0.0326(14) 0.0352(13) 0.0409(14) 0.0069(11) 0.0022(11) 0.0133(11)
O1 0.0401(11) 0.0505(11) 0.0666(12) 0.0085(10) 0.0083(9) 0.0245(9)
C2 0.0370(14) 0.0296(12) 0.0391(14) 0.0064(11) -0.0016(11) 0.0121(11)
C3 0.0374(14) 0.0310(13) 0.0367(14) 0.0054(11) 0.0002(11) 0.0124(11)
C15 0.0309(14) 0.0321(13) 0.0405(14) 0.0082(11) 0.0022(11) 0.0071(11)
C8 0.0419(15) 0.0298(13) 0.0394(14) 0.0071(11) -0.0013(12) 0.0163(12)
C13 0.0385(15) 0.0279(13) 0.0413(14) 0.0031(11) -0.0062(12) 0.0120(11)
C25 0.0441(16) 0.0345(14) 0.0570(17) 0.0128(13) -0.0068(13) 0.0039(12)
O4 0.0607(14) 0.0427(12) 0.1224(18) 0.0391(12) -0.0045(13) 0.0085(10)
C4 0.0547(18) 0.0402(15) 0.0404(15) 0.0065(12) 0.0038(13) 0.0135(13)
O3 0.0525(13) 0.0441(12) 0.1218(18) 0.0405(12) -0.0006(12) 0.0085(10)
C20 0.0290(13) 0.0365(14) 0.0482(15) 0.0094(12) 0.0015(11) 0.0052(11)
C7 0.0411(16) 0.0371(14) 0.0497(16) 0.0065(13) -0.0077(13) 0.0039(12)
C9 0.0624(19) 0.0440(15) 0.0388(15) 0.0089(13) 0.0011(14) 0.0193(14)
C18 0.0407(16) 0.0368(15) 0.0680(19) 0.0202(14) 0.0044(14) 0.0089(13)
C23 0.0391(15) 0.0395(14) 0.0527(16) 0.0157(12) 0.0103(12) 0.0119(12)
C10 0.083(2) 0.0554(18) 0.0398(16) 0.0028(15) -0.0092(16) 0.0292(17)
C19 0.0372(15) 0.0415(15) 0.0578(17) 0.0143(13) -0.0016(13) 0.0135(12)
C12 0.0504(17) 0.0415(15) 0.0541(17) 0.0055(13) -0.0100(14) 0.0097(13)
C24 0.0430(16) 0.0413(15) 0.0568(17) 0.0120(13) 0.0046(13) 0.0194(13)
C5 0.076(2) 0.0478(17) 0.0352(15) 0.0013(13) -0.0070(15) 0.0210(16)
C6 0.063(2) 0.0414(16) 0.0497(17) 0.0017(13) -0.0142(15) 0.0113(14)
C27 0.0351(15) 0.0540(17) 0.081(2) 0.0278(16) 0.0146(14) 0.0165(13)
C11 0.071(2) 0.0451(17) 0.057(2) -0.0079(15) -0.0265(16) 0.0151(16)
C17 0.0323(16) 0.0498(17) 0.116(3) 0.0351(18) 0.0044(16) 0.0026(13)
C26 0.0422(17) 0.0550(18) 0.101(2) 0.0400(18) 0.0188(16) 0.0087(15)
C16 0.0319(16) 0.0533(18) 0.094(2) 0.0306(17) 0.0031(15) 0.0115(13)
C28 0.087(2) 0.0511(19) 0.093(2) 0.0250(18) -0.008(2) 0.0315(18)
C21 0.075(2) 0.059(2) 0.115(3) 0.042(2) 0.000(2) 0.0282(18)

loop_
_atom_type_symbol
_atom_type_description
_atom_type_scat_dispersion_real
_atom_type_scat_dispersion_imag
_atom_type_scat_source
C C 0.0033 0.0016 'International Tables Vol C Tables 4.2.6.8 and 6.1.1.4'
H H 0.0000 0.0000 'International Tables Vol C Tables 4.2.6.8 and 6.1.1.4'
O O 0.0106 0.0060 'International Tables Vol C Tables 4.2.6.8 and 6.1.1.4'

loop_
_geom_angle_atom_site_label_1
_geom_angle_atom_site_label_2
_geom_angle_atom_site_label_3
_geom_angle
_geom_angle_site_symmetry_1
_geom_angle_site_symmetry_3
_geom_angle_publ_flag
C14 O2 H2 109.5 . . ?
O2 C14 C3 109.18(18) . . ?
O2 C14 C13 108.62(17) . . ?
C3 C14 C13 113.11(19) . . ?
O2 C14 C15 106.20(17) . . ?
C3 C14 C15 109.57(17) . . ?
C13 C14 C15 109.91(19) . . ?
C23 C22 C27 117.6(2) . . ?
C23 C22 C1 120.6(2) . . ?
C27 C22 C1 121.8(2) . . ?
O1 C1 C2 107.76(18) . . ?
O1 C1 C8 109.54(18) . . ?
C2 C1 C8 113.52(19) . . ?
O1 C1 C22 107.57(18) . . ?
C2 C1 C22 108.98(19) . . ?
C8 C1 C22 109.30(17) . . ?
C1 O1 H1 109.5 . . ?
C3 C2 C7 119.4(2) . . ?
C3 C2 C1 122.8(2) . . ?
C7 C2 C1 117.7(2) . . ?
C2 C3 C4 118.6(2) . . ?
C2 C3 C14 123.8(2) . . ?
C4 C3 C14 117.6(2) . . ?
C20 C15 C16 117.2(2) . . ?
C20 C15 C14 121.9(2) . . ?
C16 C15 C14 120.9(2) . . ?
C13 C8 C9 119.3(2) . . ?
C13 C8 C1 123.3(2) . . ?
C9 C8 C1 117.4(2) . . ?
C8 C13 C12 118.4(2) . . ?
C8 C13 C14 123.3(2) . . ?
C12 C13 C14 118.3(2) . . ?
C24 C25 C26 119.4(2) . . ?
C24 C25 O4 124.8(2) . . ?
C26 C25 O4 115.8(2) . . ?
C25 O4 C28 118.6(2) . . ?
C5 C4 C3 121.4(2) . . ?
C5 C4 H4 119.3 . . ?
C3 C4 H4 119.3 . . ?
C18 O3 C21 118.7(2) . . ?
C15 C20 C19 122.0(2) . . ?
C15 C20 H20 119.0 . . ?
C19 C20 H20 119.0 . . ?
C6 C7 C2 120.7(2) . . ?
C6 C7 H7 119.7 . . ?
C2 C7 H7 119.7 . . ?
C10 C9 C8 121.4(3) . . ?
C10 C9 H9 119.3 . . ?
C8 C9 H9 119.3 . . ?
O3 C18 C19 124.8(2) . . ?
O3 C18 C17 115.9(2) . . ?
C19 C18 C17 119.3(2) . . ?
C22 C23 C24 121.7(2) . . ?
C22 C23 H23 119.1 . . ?
C24 C23 H23 119.1 . . ?
C11 C10 C9 119.3(3) . . ?
C11 C10 H10 120.3 . . ?
C9 C10 H10 120.3 . . ?
C18 C19 C20 119.6(2) . . ?
C18 C19 H19 120.2 . . ?
C20 C19 H19 120.2 . . ?
C11 C12 C13 121.6(3) . . ?
C11 C12 H12 119.2 . . ?
C13 C12 H12 119.2 . . ?
C25 C24 C23 119.7(2) . . ?
C25 C24 H24 120.1 . . ?
C23 C24 H24 120.1 . . ?
C4 C5 C6 119.7(3) . . ?
C4 C5 H5 120.1 . . ?
C6 C5 H5 120.1 . . ?
C7 C6 C5 120.2(3) . . ?
C7 C6 H6 119.9 . . ?
C5 C6 H6 119.9 . . ?
C22 C27 C26 120.9(2) . . ?
C22 C27 H27 119.6 . . ?
C26 C27 H27 119.6 . . ?
C12 C11 C10 120.0(3) . . ?
C12 C11 H11 120.0 . . ?
C10 C11 H11 120.0 . . ?
C18 C17 C16 120.5(2) . . ?
C18 C17 H17 119.7 . . ?
C16 C17 H17 119.7 . . ?
C25 C26 C27 120.7(3) . . ?
C25 C26 H26 119.7 . . ?
C27 C26 H26 119.7 . . ?
C17 C16 C15 121.3(2) . . ?
C17 C16 H16 119.3 . . ?
C15 C16 H16 119.3 . . ?
O4 C28 H28A 109.5 . . ?
O4 C28 H28B 109.5 . . ?
H28A C28 H28B 109.5 . . ?
O4 C28 H28C 109.5 . . ?
H28A C28 H28C 109.5 . . ?
H28B C28 H28C 109.5 . . ?
O3 C21 H21A 109.5 . . ?
O3 C21 H21B 109.5 . . ?
H21A C21 H21B 109.5 . . ?
O3 C21 H21C 109.5 . . ?
H21A C21 H21C 109.5 . . ?
H21B C21 H21C 109.5 . . ?

loop_
_geom_bond_atom_site_label_1
_geom_bond_atom_site_label_2
_geom_bond_distance
_geom_bond_site_symmetry_2
_geom_bond_publ_flag
O2 C14 1.442(2) . ?
O2 H2 0.8400 . ?
C14 C3 1.516(3) . ?
C14 C13 1.520(3) . ?
C14 C15 1.530(3) . ?
C22 C23 1.373(3) . ?
C22 C27 1.378(3) . ?
C22 C1 1.528(3) . ?
C1 O1 1.443(2) . ?
C1 C2 1.518(3) . ?
C1 C8 1.521(3) . ?
O1 H1 0.8400 . ?
C2 C3 1.386(3) . ?
C2 C7 1.396(3) . ?
C3 C4 1.399(3) . ?
C15 C20 1.375(3) . ?
C15 C16 1.383(3) . ?
C8 C13 1.384(3) . ?
C8 C9 1.393(3) . ?
C13 C12 1.397(3) . ?
C25 C24 1.364(3) . ?
C25 C26 1.368(3) . ?
C25 O4 1.371(3) . ?
O4 C28 1.400(3) . ?
C4 C5 1.362(3) . ?
C4 H4 0.9500 . ?
O3 C18 1.366(3) . ?
O3 C21 1.402(3) . ?
C20 C19 1.387(3) . ?
C20 H20 0.9500 . ?
C7 C6 1.366(3) . ?
C7 H7 0.9500 . ?
C9 C10 1.376(4) . ?
C9 H9 0.9500 . ?
C18 C19 1.370(3) . ?
C18 C17 1.373(3) . ?
C23 C24 1.388(3) . ?
C23 H23 0.9500 . ?
C10 C11 1.371(4) . ?
C10 H10 0.9500 . ?
C19 H19 0.9500 . ?
C12 C11 1.369(4) . ?
C12 H12 0.9500 . ?
C24 H24 0.9500 . ?
C5 C6 1.377(4) . ?
C5 H5 0.9500 . ?
C6 H6 0.9500 . ?
C27 C26 1.382(3) . ?
C27 H27 0.9500 . ?
C11 H11 0.9500 . ?
C17 C16 1.376(3) . ?
C17 H17 0.9500 . ?
C26 H26 0.9500 . ?
C16 H16 0.9500 . ?
C28 H28A 0.9800 . ?
C28 H28B 0.9800 . ?
C28 H28C 0.9800 . ?
C21 H21A 0.9800 . ?
C21 H21B 0.9800 . ?
C21 H21C 0.9800 . ?

loop_
_cod_related_entry_id
_cod_related_entry_database
_cod_related_entry_code
1 ChemSpider 10000676
